data_2022469
loop_
_publ_author_name
'Mason, Helen E.'
'Howard, Judith A. K.'
'Sparkes, Hazel A.'

_publ_section_title
;
 Selected solid-state behaviour of three di-<i>tert</i>-butyl-substituted
 <i>N</i>-salicylideneaniline derivatives: temperature-induced phase
 transitions and chromic behaviour
;
_journal_coeditor_code WV3002
_journal_issue 10
_journal_name_full 'Acta Crystallographica Section C'
_journal_page_first 659
_journal_page_last 667
_journal_paper_doi 10.1107/S2053229621008780
_journal_volume 77
_journal_year 2021
_chemical_absolute_configuration unk
_chemical_formula_iupac 'C21 H26 F N O'
_chemical_formula_moiety 'C21 H26 F N O'
_chemical_formula_sum 'C21 H26 F N O'
_chemical_formula_weight 327.43
_chemical_name_systematic
;
(<i>E</i>)-2,4-Di-<i>tert</i>-butyl-6-{[(4-fluorophenyl)imino]methyl}phenol
;
_space_group_crystal_system orthorhombic
_space_group_IT_number 33
_space_group_name_Hall 'P 2c -2n'
_space_group_name_H-M_alt 'P n a 21'
_atom_sites_solution_hydrogens mixed
_atom_sites_solution_primary direct
_audit_creation_method
;
Olex2 1.3
(compiled 2020.02.04 svn.rd84adfe8 for OlexSys, GUI svn.r6032)
;
_cell_angle_alpha 90
_cell_angle_beta 90
_cell_angle_gamma 90
_cell_formula_units_Z 4
_cell_length_a 12.2569(3)
_cell_length_b 8.9658(2)
_cell_length_c 16.5739(4)
_cell_measurement_reflns_used 9836
_cell_measurement_temperature 120(2)
_cell_measurement_theta_max 30.6677
_cell_measurement_theta_min 2.5776
_cell_volume 1821.35(7)
_computing_cell_refinement
;
CrysAlis PRO (Oxford Diffraction, 2010)
;
_computing_data_collection
;
CrysAlis PRO (Oxford Diffraction, 2010)
;
_computing_data_reduction
;
CrysAlis PRO (Oxford Diffraction, 2010)
;
_computing_molecular_graphics
;
OLEX2 (Dolomanov <i>et al.</i>,  2009)
;
_computing_publication_material
;
OLEX2 (Dolomanov <i>et al.</i>,  2009)
;
_computing_structure_refinement
;
SHELXL2018 (Sheldrick, 2015)
;
_computing_structure_solution
;
SHELXS (Sheldrick, 2008)
;
_diffrn_ambient_temperature 120(2)
_diffrn_detector_area_resol_mean 16.1511
_diffrn_measured_fraction_theta_full 0.999
_diffrn_measured_fraction_theta_max 0.999
_diffrn_measurement_device_type 'Oxford Diffraction Xcalibur Sapphire3 Gemini ultra'
_diffrn_measurement_method '\w scans'
_diffrn_radiation_monochromator graphite
_diffrn_radiation_type 'Mo K\a'
_diffrn_radiation_wavelength 0.71073
_diffrn_reflns_av_R_equivalents 0.0494
_diffrn_reflns_av_unetI/netI 0.0298
_diffrn_reflns_limit_h_max 15
_diffrn_reflns_limit_h_min -15
_diffrn_reflns_limit_k_max 11
_diffrn_reflns_limit_k_min -11
_diffrn_reflns_limit_l_max 20
_diffrn_reflns_limit_l_min -20
_diffrn_reflns_number 25510
_diffrn_reflns_theta_full 26.368
_diffrn_reflns_theta_max 26.368
_diffrn_reflns_theta_min 2.583
_diffrn_source 'Enhance (Mo) X-ray Source'
_exptl_absorpt_coefficient_mu 0.079
_exptl_absorpt_correction_T_max 0.992
_exptl_absorpt_correction_T_min 0.973
_exptl_absorpt_correction_type analytical
_exptl_absorpt_process_details
;
(CrysAlis PRO; Oxford Diffraction, 2010)
;
_exptl_crystal_colour yellow
_exptl_crystal_density_diffrn 1.194
_exptl_crystal_description block
_exptl_crystal_F_000 704
_exptl_crystal_size_max 0.4601
_exptl_crystal_size_mid 0.4292
_exptl_crystal_size_min 0.1042
_refine_diff_density_max 0.162
_refine_diff_density_min -0.158
_refine_ls_extinction_method none
_refine_ls_goodness_of_fit_ref 1.046
_refine_ls_hydrogen_treatment mixed
_refine_ls_matrix_type full
_refine_ls_number_parameters 226
_refine_ls_number_reflns 3712
_refine_ls_number_restraints 1
_refine_ls_restrained_S_all 1.046
_refine_ls_R_factor_all 0.0371
_refine_ls_R_factor_gt 0.0341
_refine_ls_shift/su_max 0.000
_refine_ls_shift/su_mean 0.000
_refine_ls_structure_factor_coef Fsqd
_refine_ls_weighting_details 'w=1/[\s^2^(Fo^2^)+(0.0343P)^2^+0.3311P] where P=(Fo^2^+2Fc^2^)/3'
_refine_ls_weighting_scheme calc
_refine_ls_wR_factor_gt 0.0749
_refine_ls_wR_factor_ref 0.0765
_reflns_number_gt 3517
_reflns_number_total 3712
_reflns_threshold_expression 'I > 2\s(I)'
_cod_data_source_file wv3002sup1.cif
_cod_data_source_block 1B_120K
_cod_database_code 2022469
_shelx_space_group_comment
;
The symmetry employed for this shelxl refinement is uniquely defined
by the following loop, which should always be used as a source of
symmetry information in preference to the above space-group names.
They are only intended as comments.
;
_shelx_estimated_absorpt_t_min 0.964
_shelx_estimated_absorpt_t_max 0.992

loop_
_space_group_symop_operation_xyz
'x, y, z'
'-x, -y, z+1/2'
'-x+1/2, y+1/2, z+1/2'
'x+1/2, -y+1/2, z'

loop_
_atom_site_type_symbol
_atom_site_label
_atom_site_fract_x
_atom_site_fract_y
_atom_site_fract_z
_atom_site_U_iso_or_equiv
_atom_site_adp_type
_atom_site_calc_flag
_atom_site_occupancy
_atom_site_disorder_assembly
_atom_site_disorder_group
O O1 0.83391(12) 0.36730(17) 0.43826(9) 0.0179(3) Uani d 1 . .
H H1 0.882(2) 0.444(3) 0.4185(15) 0.021 Uiso d 1 . .
F F1 1.24654(12) 0.88292(16) 0.22645(8) 0.0315(4) Uani d 1 . .
N N1 0.93534(14) 0.61161(19) 0.41684(10) 0.0158(4) Uani d 1 . .
C C2 0.70056(17) 0.3514(2) 0.54254(12) 0.0145(4) Uani d 1 . .
C C5 0.75575(17) 0.6436(2) 0.59100(12) 0.0155(4) Uani d 1 . .
H H5 0.774023 0.742442 0.606537 0.019 Uiso calc 1 . .
C C3 0.65163(17) 0.4218(2) 0.60789(13) 0.0153(4) Uani d 1 . .
H H3 0.596886 0.368751 0.636573 0.018 Uiso calc 1 . .
C C4 0.67783(16) 0.5664(2) 0.63433(12) 0.0146(4) Uani d 1 . .
C C1 0.78248(17) 0.4315(2) 0.50160(12) 0.0142(4) Uani d 1 . .
C C8 1.01342(17) 0.6906(2) 0.37055(13) 0.0155(4) Uani d 1 . .
C C18 0.61916(18) 0.6314(2) 0.70838(12) 0.0175(5) Uani d 1 . .
C C6 0.80852(17) 0.5789(2) 0.52448(13) 0.0152(4) Uani d 1 . .
C C7 0.88583(17) 0.6668(2) 0.47806(12) 0.0163(5) Uani d 1 . .
H H7 0.899927 0.767122 0.493360 0.020 Uiso calc 1 . .
C C12 1.11018(18) 0.7010(2) 0.24320(13) 0.0197(5) Uani d 1 . .
H H12 1.123058 0.664221 0.190304 0.024 Uiso calc 1 . .
C C9 1.07431(18) 0.8109(3) 0.39872(14) 0.0192(5) Uani d 1 . .
H H9 1.062722 0.847815 0.451764 0.023 Uiso calc 1 . .
C C17 0.5735(2) 0.1317(3) 0.56633(14) 0.0220(5) Uani d 1 . .
H H17A 0.598115 0.126224 0.622515 0.033 Uiso calc 1 . .
H H17B 0.554491 0.031596 0.547268 0.033 Uiso calc 1 . .
H H17C 0.509338 0.196592 0.562816 0.033 Uiso calc 1 . .
C C10 1.15182(19) 0.8770(3) 0.34937(13) 0.0207(5) Uani d 1 . .
H H10 1.192878 0.960147 0.367779 0.025 Uiso calc 1 . .
C C14 0.66538(17) 0.1957(2) 0.51368(13) 0.0170(5) Uani d 1 . .
C C11 1.16826(18) 0.8199(3) 0.27322(14) 0.0201(5) Uani d 1 . .
C C13 1.03219(18) 0.6367(2) 0.29277(13) 0.0182(5) Uani d 1 . .
H H13 0.990796 0.554569 0.273465 0.022 Uiso calc 1 . .
C C19 0.6631(2) 0.7856(2) 0.73042(14) 0.0236(5) Uani d 1 . .
H H19A 0.741662 0.778955 0.740718 0.035 Uiso calc 1 . .
H H19B 0.625960 0.821884 0.778961 0.035 Uiso calc 1 . .
H H19C 0.649793 0.854751 0.685706 0.035 Uiso calc 1 . .
C C21 0.4968(2) 0.6469(3) 0.68953(16) 0.0294(6) Uani d 1 . .
H H21A 0.486801 0.716706 0.644634 0.044 Uiso calc 1 . .
H H21B 0.458545 0.684626 0.737292 0.044 Uiso calc 1 . .
H H21C 0.467005 0.549245 0.674676 0.044 Uiso calc 1 . .
C C15 0.6215(2) 0.2072(3) 0.42655(13) 0.0228(5) Uani d 1 . .
H H15A 0.599473 0.108066 0.407705 0.034 Uiso calc 1 . .
H H15B 0.678804 0.246519 0.391215 0.034 Uiso calc 1 . .
H H15C 0.558419 0.274304 0.425441 0.034 Uiso calc 1 . .
C C20 0.6349(2) 0.5281(3) 0.78124(14) 0.0245(5) Uani d 1 . .
H H20A 0.605052 0.429291 0.768805 0.037 Uiso calc 1 . .
H H20B 0.596803 0.569737 0.828083 0.037 Uiso calc 1 . .
H H20C 0.712876 0.519130 0.793363 0.037 Uiso calc 1 . .
C C16 0.7618(2) 0.0853(2) 0.51666(15) 0.0245(5) Uani d 1 . .
H H16A 0.788001 0.076477 0.572321 0.037 Uiso calc 1 . .
H H16B 0.820968 0.121976 0.482192 0.037 Uiso calc 1 . .
H H16C 0.737691 -0.012602 0.497374 0.037 Uiso calc 1 . .

loop_
_atom_site_aniso_label
_atom_site_aniso_U_11
_atom_site_aniso_U_22
_atom_site_aniso_U_33
_atom_site_aniso_U_12
_atom_site_aniso_U_13
_atom_site_aniso_U_23
O1 0.0187(8) 0.0178(8) 0.0172(8) -0.0018(6) 0.0048(6) -0.0023(6)
F1 0.0307(8) 0.0376(8) 0.0262(8) -0.0148(7) 0.0106(6) 0.0024(6)
N1 0.0140(9) 0.0167(9) 0.0166(9) 0.0000(7) -0.0001(7) 0.0014(7)
C2 0.0144(10) 0.0157(10) 0.0135(10) 0.0007(8) -0.0029(8) -0.0006(8)
C5 0.0175(11) 0.0136(10) 0.0154(11) 0.0000(9) -0.0036(8) -0.0016(8)
C3 0.0140(10) 0.0186(11) 0.0133(10) -0.0024(8) 0.0009(8) 0.0018(8)
C4 0.0136(10) 0.0168(10) 0.0133(10) 0.0012(8) -0.0013(8) -0.0013(8)
C1 0.0141(10) 0.0175(10) 0.0109(10) 0.0021(8) -0.0019(8) -0.0008(8)
C8 0.0123(10) 0.0172(10) 0.0172(11) 0.0013(8) -0.0008(8) 0.0051(9)
C18 0.0177(11) 0.0205(11) 0.0142(11) 0.0013(9) 0.0019(9) -0.0039(9)
C6 0.0124(10) 0.0174(10) 0.0158(11) 0.0004(8) -0.0021(8) 0.0014(8)
C7 0.0166(11) 0.0155(10) 0.0168(11) -0.0013(8) -0.0026(9) 0.0005(8)
C12 0.0238(12) 0.0210(11) 0.0142(10) -0.0001(9) 0.0020(9) -0.0011(9)
C9 0.0201(11) 0.0232(12) 0.0142(10) -0.0015(9) -0.0005(8) -0.0003(9)
C17 0.0265(13) 0.0206(11) 0.0188(11) -0.0080(10) 0.0012(9) -0.0026(9)
C10 0.0191(11) 0.0226(12) 0.0202(12) -0.0073(10) -0.0025(9) 0.0005(9)
C14 0.0209(11) 0.0154(10) 0.0147(11) -0.0034(9) 0.0013(9) -0.0010(9)
C11 0.0168(11) 0.0241(12) 0.0193(12) -0.0033(9) 0.0030(9) 0.0054(10)
C13 0.0185(11) 0.0168(10) 0.0195(12) -0.0019(9) -0.0013(9) -0.0005(9)
C19 0.0299(13) 0.0223(12) 0.0186(12) 0.0020(10) 0.0035(10) -0.0057(9)
C21 0.0195(12) 0.0404(15) 0.0283(13) 0.0041(10) 0.0027(10) -0.0092(11)
C15 0.0275(12) 0.0248(12) 0.0162(11) -0.0091(10) -0.0018(10) -0.0024(9)
C20 0.0340(13) 0.0245(12) 0.0149(11) 0.0018(10) 0.0057(9) -0.0010(10)
C16 0.0301(13) 0.0179(11) 0.0255(12) 0.0011(10) 0.0033(10) -0.0009(10)

loop_
_atom_type_symbol
_atom_type_description
_atom_type_scat_dispersion_real
_atom_type_scat_dispersion_imag
_atom_type_scat_source
C C 0.0033 0.0016 'International Tables Vol C Tables 4.2.6.8 and 6.1.1.4'
H H 0.0000 0.0000 'International Tables Vol C Tables 4.2.6.8 and 6.1.1.4'
F F 0.0171 0.0103 'International Tables Vol C Tables 4.2.6.8 and 6.1.1.4'
N N 0.0061 0.0033 'International Tables Vol C Tables 4.2.6.8 and 6.1.1.4'
O O 0.0106 0.0060 'International Tables Vol C Tables 4.2.6.8 and 6.1.1.4'

loop_
_exptl_crystal_face_index_h
_exptl_crystal_face_index_k
_exptl_crystal_face_index_l
_exptl_crystal_face_perp_dist
14 -2 -13 0.1780
-3 -6 2 0.0521
3 6 -2 0.0521
-14 2 13 0.2176
-17 1 -5 0.1576
12 0 17 0.2213
-12 0 -17 0.2114
1 0 12 0.1504

loop_
_geom_angle_atom_site_label_1
_geom_angle_atom_site_label_2
_geom_angle_atom_site_label_3
_geom_angle_site_symmetry_1
_geom_angle_site_symmetry_3
_geom_angle
_geom_angle_publ_flag
C1 O1 H1 . . 104.0(15) ?
C7 N1 C8 . . 123.75(19) ?
C3 C2 C1 . . 116.84(18) ?
C3 C2 C14 . . 122.27(19) ?
C1 C2 C14 . . 120.85(18) ?
C4 C5 H5 . . 119.3 ?
C4 C5 C6 . . 121.34(19) ?
C6 C5 H5 . . 119.3 ?
C2 C3 H3 . . 117.9 ?
C2 C3 C4 . . 124.29(19) ?
C4 C3 H3 . . 117.9 ?
C5 C4 C3 . . 117.27(19) ?
C5 C4 C18 . . 123.26(19) ?
C3 C4 C18 . . 119.47(18) ?
O1 C1 C2 . . 119.29(17) ?
O1 C1 C6 . . 120.08(18) ?
C2 C1 C6 . . 120.60(18) ?
C9 C8 N1 . . 124.60(19) ?
C9 C8 C13 . . 119.29(19) ?
C13 C8 N1 . . 116.04(18) ?
C4 C18 C21 . . 109.16(18) ?
C19 C18 C4 . . 111.67(18) ?
C19 C18 C21 . . 108.09(19) ?
C19 C18 C20 . . 108.30(18) ?
C20 C18 C4 . . 109.90(17) ?
C20 C18 C21 . . 109.7(2) ?
C5 C6 C1 . . 119.58(19) ?
C5 C6 C7 . . 119.48(19) ?
C1 C6 C7 . . 120.89(19) ?
N1 C7 C6 . . 121.20(19) ?
N1 C7 H7 . . 119.4 ?
C6 C7 H7 . . 119.4 ?
C11 C12 H12 . . 121.1 ?
C11 C12 C13 . . 117.7(2) ?
C13 C12 H12 . . 121.1 ?
C8 C9 H9 . . 120.0 ?
C10 C9 C8 . . 120.0(2) ?
C10 C9 H9 . . 120.0 ?
H17A C17 H17B . . 109.5 ?
H17A C17 H17C . . 109.5 ?
H17B C17 H17C . . 109.5 ?
C14 C17 H17A . . 109.5 ?
C14 C17 H17B . . 109.5 ?
C14 C17 H17C . . 109.5 ?
C9 C10 H10 . . 120.6 ?
C11 C10 C9 . . 118.8(2) ?
C11 C10 H10 . . 120.6 ?
C2 C14 C15 . . 109.13(17) ?
C2 C14 C16 . . 110.96(18) ?
C17 C14 C2 . . 111.58(18) ?
C17 C14 C15 . . 107.52(18) ?
C17 C14 C16 . . 107.71(18) ?
C16 C14 C15 . . 109.86(19) ?
F1 C11 C12 . . 118.8(2) ?
F1 C11 C10 . . 118.20(19) ?
C12 C11 C10 . . 123.0(2) ?
C8 C13 H13 . . 119.4 ?
C12 C13 C8 . . 121.2(2) ?
C12 C13 H13 . . 119.4 ?
C18 C19 H19A . . 109.5 ?
C18 C19 H19B . . 109.5 ?
C18 C19 H19C . . 109.5 ?
H19A C19 H19B . . 109.5 ?
H19A C19 H19C . . 109.5 ?
H19B C19 H19C . . 109.5 ?
C18 C21 H21A . . 109.5 ?
C18 C21 H21B . . 109.5 ?
C18 C21 H21C . . 109.5 ?
H21A C21 H21B . . 109.5 ?
H21A C21 H21C . . 109.5 ?
H21B C21 H21C . . 109.5 ?
C14 C15 H15A . . 109.5 ?
C14 C15 H15B . . 109.5 ?
C14 C15 H15C . . 109.5 ?
H15A C15 H15B . . 109.5 ?
H15A C15 H15C . . 109.5 ?
H15B C15 H15C . . 109.5 ?
C18 C20 H20A . . 109.5 ?
C18 C20 H20B . . 109.5 ?
C18 C20 H20C . . 109.5 ?
H20A C20 H20B . . 109.5 ?
H20A C20 H20C . . 109.5 ?
H20B C20 H20C . . 109.5 ?
C14 C16 H16A . . 109.5 ?
C14 C16 H16B . . 109.5 ?
C14 C16 H16C . . 109.5 ?
H16A C16 H16B . . 109.5 ?
H16A C16 H16C . . 109.5 ?
H16B C16 H16C . . 109.5 ?

loop_
_geom_bond_atom_site_label_1
_geom_bond_atom_site_label_2
_geom_bond_site_symmetry_2
_geom_bond_distance
_geom_bond_publ_flag
O1 H1 . 0.96(3) ?
O1 C1 . 1.353(3) ?
F1 C11 . 1.357(2) ?
N1 C8 . 1.416(3) ?
N1 C7 . 1.282(3) ?
C2 C3 . 1.390(3) ?
C2 C1 . 1.408(3) ?
C2 C14 . 1.538(3) ?
C5 H5 . 0.9500 ?
C5 C4 . 1.381(3) ?
C5 C6 . 1.404(3) ?
C3 H3 . 0.9500 ?
C3 C4 . 1.405(3) ?
C4 C18 . 1.537(3) ?
C1 C6 . 1.411(3) ?
C8 C9 . 1.393(3) ?
C8 C13 . 1.396(3) ?
C18 C19 . 1.528(3) ?
C18 C21 . 1.539(3) ?
C18 C20 . 1.534(3) ?
C6 C7 . 1.453(3) ?
C7 H7 . 0.9500 ?
C12 H12 . 0.9500 ?
C12 C11 . 1.375(3) ?
C12 C13 . 1.386(3) ?
C9 H9 . 0.9500 ?
C9 C10 . 1.386(3) ?
C17 H17A . 0.9800 ?
C17 H17B . 0.9800 ?
C17 H17C . 0.9800 ?
C17 C14 . 1.536(3) ?
C10 H10 . 0.9500 ?
C10 C11 . 1.377(3) ?
C14 C15 . 1.544(3) ?
C14 C16 . 1.542(3) ?
C13 H13 . 0.9500 ?
C19 H19A . 0.9800 ?
C19 H19B . 0.9800 ?
C19 H19C . 0.9800 ?
C21 H21A . 0.9800 ?
C21 H21B . 0.9800 ?
C21 H21C . 0.9800 ?
C15 H15A . 0.9800 ?
C15 H15B . 0.9800 ?
C15 H15C . 0.9800 ?
C20 H20A . 0.9800 ?
C20 H20B . 0.9800 ?
C20 H20C . 0.9800 ?
C16 H16A . 0.9800 ?
C16 H16B . 0.9800 ?
C16 H16C . 0.9800 ?

loop_
_geom_hbond_atom_site_label_D
_geom_hbond_atom_site_label_H
_geom_hbond_atom_site_label_A
_geom_hbond_site_symmetry_A
_geom_hbond_distance_DH
_geom_hbond_distance_HA
_geom_hbond_distance_DA
_geom_hbond_angle_DHA
_geom_hbond_publ_flag
O1 H1 N1 . 0.96(3) 1.64(3) 2.544(2) 155(2) yes

loop_
_geom_torsion_atom_site_label_1
_geom_torsion_atom_site_label_2
_geom_torsion_atom_site_label_3
_geom_torsion_atom_site_label_4
_geom_torsion_site_symmetry_1
_geom_torsion_site_symmetry_2
_geom_torsion_site_symmetry_3
_geom_torsion_site_symmetry_4
_geom_torsion
_geom_torsion_publ_flag
O1 C1 C6 C5 . . . . -179.09(19) ?
O1 C1 C6 C7 . . . . 3.5(3) ?
N1 C8 C9 C10 . . . . 177.5(2) ?
N1 C8 C13 C12 . . . . -177.18(19) ?
C2 C3 C4 C5 . . . . 1.4(3) ?
C2 C3 C4 C18 . . . . -179.0(2) ?
C2 C1 C6 C5 . . . . 3.0(3) ?
C2 C1 C6 C7 . . . . -174.40(19) ?
C5 C4 C18 C19 . . . . -3.7(3) ?
C5 C4 C18 C21 . . . . 115.8(2) ?
C5 C4 C18 C20 . . . . -123.9(2) ?
C5 C6 C7 N1 . . . . -179.83(19) ?
C3 C2 C1 O1 . . . . 179.04(18) ?
C3 C2 C1 C6 . . . . -3.0(3) ?
C3 C2 C14 C17 . . . . -0.8(3) ?
C3 C2 C14 C15 . . . . 117.8(2) ?
C3 C2 C14 C16 . . . . -121.0(2) ?
C3 C4 C18 C19 . . . . 176.84(19) ?
C3 C4 C18 C21 . . . . -63.7(3) ?
C3 C4 C18 C20 . . . . 56.6(3) ?
C4 C5 C6 C1 . . . . -0.6(3) ?
C4 C5 C6 C7 . . . . 176.8(2) ?
C1 C2 C3 C4 . . . . 0.8(3) ?
C1 C2 C14 C17 . . . . -178.77(19) ?
C1 C2 C14 C15 . . . . -60.1(3) ?
C1 C2 C14 C16 . . . . 61.1(3) ?
C1 C6 C7 N1 . . . . -2.5(3) ?
C8 N1 C7 C6 . . . . -178.37(19) ?
C8 C9 C10 C11 . . . . -1.0(3) ?
C6 C5 C4 C3 . . . . -1.5(3) ?
C6 C5 C4 C18 . . . . 178.99(19) ?
C7 N1 C8 C9 . . . . 23.7(3) ?
C7 N1 C8 C13 . . . . -159.3(2) ?
C9 C8 C13 C12 . . . . -0.1(3) ?
C9 C10 C11 F1 . . . . -178.1(2) ?
C9 C10 C11 C12 . . . . 0.8(3) ?
C14 C2 C3 C4 . . . . -177.2(2) ?
C14 C2 C1 O1 . . . . -2.9(3) ?
C14 C2 C1 C6 . . . . 175.04(19) ?
C11 C12 C13 C8 . . . . -0.1(3) ?
C13 C8 C9 C10 . . . . 0.7(3) ?
C13 C12 C11 F1 . . . . 178.72(19) ?
C13 C12 C11 C10 . . . . -0.3(3) ?

_cod_database_fobs_code 2022469
